data_2017013
loop_
_publ_author_name
'Rukiah, Mwaffak'
'Al-Ktaifani, Mahmoud'

_publ_section_title
;
 Powder study of poly[(\m~2~-2,2-dimethylpropane-1,3-diyl
 diisocyanide)-\m~2~-iodido-silver(I)]
;
_journal_coeditor_code GT3002
_journal_issue 3
_journal_name_full 'Acta Crystallographica Section C'
_journal_page_first m135
_journal_page_last m138
_journal_paper_doi 10.1107/S0108270109004661
_journal_volume 65
_journal_year 2009
_chemical_formula_iupac '[Ag I (C7 H10 N2)]'
_chemical_formula_moiety 'C7 H10 Ag I N2'
_chemical_formula_structural 'Ag (C N C H2(C H3)2C H2 N C)] I'
_chemical_formula_sum 'C7 H10 Ag I N2'
_chemical_formula_weight 356.94
_chemical_name_systematic
;poly[(\m~2~-2,2-dimethylpropane-1,3-diyl
 diisocyanide)-\m~2~-iodido-silver(I)]
;
_space_group_IT_number 61
_symmetry_cell_setting orthorhombic
_symmetry_space_group_name_Hall '-P 2ac 2ab'
_symmetry_space_group_name_H-M 'P b c a'
_cell_angle_alpha 90.0
_cell_angle_beta 90.0
_cell_angle_gamma 90.0
_cell_formula_units_Z 8
_cell_length_a 16.1168(2)
_cell_length_b 17.1119(2)
_cell_length_c 7.68115(7)
_cell_measurement_temperature 298
_cell_volume 2118.38(4)
_computing_cell_refinement 'GSAS (Larsen & Von Dreele, 2004)'
_computing_data_collection 'WinXPOW (Stoe & Cie, 1999)'
_computing_data_reduction 'WinXPOW (Stoe & Cie, 1999)'
_computing_molecular_graphics 'PLATON (Spek, 2009)'
_computing_publication_material 'GSAS (Larsen & Von Dreele, 2004)'
_computing_structure_refinement 'GSAS (Larsen & Von Dreele, 2004)'
_computing_structure_solution 'FOX (Favre-Nicolin & \<Cern\'y, 2002)'
_diffrn_ambient_temperature 295
_diffrn_measurement_device_type 'Stoe STADI P transmission'
_diffrn_radiation_monochromator 'Ge 111'
_diffrn_radiation_type 'Cu K\a1'
_diffrn_radiation_wavelength 1.5406
_exptl_absorpt_coefficient_mu 37.72
_exptl_absorpt_correction_T_max 0.25777
_exptl_absorpt_correction_T_min 0.20911
_exptl_absorpt_correction_type cylinder
_exptl_absorpt_process_details
;
GSAS absorption/surface roughness correction: function number 5.
Flat-plate sample in transmission geometry. Absorption correction
term (\m.r) = 0.62300. Correction is not refined.
;
_exptl_crystal_density_diffrn 2.238
_exptl_crystal_F_000 1328.0
_refine_diff_density_max 0.662
_refine_diff_density_min -0.508
_refine_ls_goodness_of_fit_all 1.24
_refine_ls_hydrogen_treatment constr
_refine_ls_matrix_type full
_refine_ls_number_parameters 96
_refine_ls_number_restraints 40
_refine_ls_shift/su_max 0.01
_refine_ls_shift/su_mean 0.00
_reflns_number_total 876
_cod_data_source_file gt3002.cif
_cod_data_source_block I
_cod_original_cell_volume 2118.38(6)
_cod_database_code 2017013

loop_
_symmetry_equiv_pos_site_id
_symmetry_equiv_pos_as_xyz
1 +x,+y,+z
2 -x+1/2,+y+1/2,+z
3 +x,-y+1/2,+z+1/2
4 -x+1/2,-y,+z+1/2
-1 -x,-y,-z
-2 +x+1/2,-y+1/2,-z
-3 -x,+y+1/2,-z+1/2
-4 +x+1/2,+y,-z+1/2

loop_
_atom_site_aniso_label
_atom_site_aniso_U_11
_atom_site_aniso_U_22
_atom_site_aniso_U_33
_atom_site_aniso_U_12
_atom_site_aniso_U_13
_atom_site_aniso_U_23
Ag1 0.058(3) 0.052(2) 0.0561(18) 0.0114(18) -0.005(2) -0.0024(18)
I1 0.075(3) 0.0341(18) 0.0486(15) -0.0059(16) 0.0099(18) -0.0062(17)

loop_
_atom_site_type_symbol
_atom_site_label
_atom_site_fract_x
_atom_site_fract_y
_atom_site_fract_z
_atom_site_U_iso_or_equiv
_atom_site_thermal_displace_type
_atom_site_occupancy
Ag Ag1 0.40361(15) 0.81127(12) 1.0926(2) 0.05534 Uani 1.0
I I1 0.32906(11) 0.67068(11) 0.9326(2) 0.0526 Uani 1.0
C C1 0.3405(11) 0.8935(12) 0.944(3) 0.035 Uiso 1.0
C C2 0.2131(3) 0.95359(9) 0.78388(18) 0.035 Uiso 1.0
C C3 0.1395(3) 0.9010(3) 0.8280(6) 0.035 Uiso 1.0
C C4 0.06172(10) 0.93279(7) 0.73869(16) 0.035 Uiso 1.0
C C5 0.11397(7) 0.90847(6) 1.0189(2) 0.035 Uiso 1.0
C C6 0.15127(15) 0.8136(3) 0.79199(16) 0.035 Uiso 1.0
C C7 0.0219(10) 0.7274(11) 0.867(3) 0.035 Uiso 1.0
N N1 0.2905(7) 0.9293(8) 0.8703(14) 0.035 Uiso 1.0
N N2 0.0781(6) 0.7689(8) 0.8486(13) 0.035 Uiso 1.0
H H2A 0.22159 0.95249 0.65888 0.05 Uiso 1.0
H H2B 0.2002 1.00665 0.81913 0.05 Uiso 1.0
H H4A 0.0297 0.89013 0.69317 0.05 Uiso 1.0
H H4B 0.0291 0.96126 0.82184 0.05 Uiso 1.0
H H4C 0.0775 0.96695 0.64522 0.05 Uiso 1.0
H H5A 0.06055 0.88474 1.03515 0.05 Uiso 1.0
H H5B 0.15405 0.88234 1.09072 0.05 Uiso 1.0
H H5C 0.11127 0.96271 1.05036 0.05 Uiso 1.0
H H6A 0.15972 0.80594 0.66814 0.05 Uiso 1.0
H H6B 0.19968 0.79521 0.85482 0.05 Uiso 1.0

loop_
_atom_type_symbol
_atom_type_scat_dispersion_real
_atom_type_scat_dispersion_imag
_atom_type_scat_source
Ag 0.000 0.000 International_Tables_Vol_C
I 0.000 0.000 International_Tables_Vol_C
C 0.000 0.000 International_Tables_Vol_C
N 0.000 0.000 International_Tables_Vol_C
H 0.000 0.000 International_Tables_Vol_C

loop_
_geom_angle_atom_site_label_1
_geom_angle_atom_site_label_2
_geom_angle_atom_site_label_3
_geom_angle_site_symmetry_1
_geom_angle_site_symmetry_2
_geom_angle_site_symmetry_3
_geom_angle
_geom_angle_publ_flag
I1 Ag1 I1 1_555 . 3_565 107.07(9) y
I1 Ag1 C1 1_555 . 1_555 97.1(6) y
I1 Ag1 C7 1_555 . -2_677 100.3(6) y
I1 Ag1 C1 3_565 . 1_555 102.8(6) y
I1 Ag1 C7 3_565 . -2_677 106.5(6) y
C1 Ag1 C7 1_555 . -2_677 139.5(9) y
Ag1 I1 Ag1 1_555 . 3_564 96.87(8) y
Ag1 C1 N1 1_555 . 1_555 165.(2) y
C3 C2 N1 1_555 . 1_555 113.0(7) y
C3 C2 H2A 1_555 . 1_555 108.5 n
C3 C2 H2B 1_555 . 1_555 108.8 n
N1 C2 H2A 1_555 . 1_555 108.7 n
N1 C2 H2B 1_555 . 1_555 108.7 n
H2A C2 H2B 1_555 . 1_555 108.9 n
C2 C3 C4 1_555 . 1_555 109.1(3) n
C2 C3 C5 1_555 . 1_555 111.9(3) n
C2 C3 C6 1_555 . 1_555 116.0(3) n
C4 C3 C5 1_555 . 1_555 100.4(3) n
C4 C3 C6 1_555 . 1_555 111.6(3) n
C5 C3 C6 1_555 . 1_555 106.7(3) n
C3 C4 H4A 1_555 . 1_555 109.49 n
C3 C4 H4B 1_555 . 1_555 109.32 n
C3 C4 H4C 1_555 . 1_555 109.57 n
H4A C4 H4B 1_555 . 1_555 109.50 n
H4A C4 H4C 1_555 . 1_555 109.45 n
H4B C4 H4C 1_555 . 1_555 109.50 n
C3 C5 H5A 1_555 . 1_555 109.31 n
C3 C5 H5B 1_555 . 1_555 109.36 n
C3 C5 H5C 1_555 . 1_555 109.54 n
H5A C5 H5B 1_555 . 1_555 109.37 n
H5A C5 H5C 1_555 . 1_555 109.61 n
H5B C5 H5C 1_555 . 1_555 109.64 n
C3 C6 N2 1_555 . 1_555 110.8(6) y
C3 C6 H6A 1_555 . 1_555 109.09 n
C3 C6 H6B 1_555 . 1_555 109.11 n
N2 C6 H6A 1_555 . 1_555 109.3 n
N2 C6 H6B 1_555 . 1_555 109.2 n
H6A C6 H6B 1_555 . 1_555 109.33 n
Ag1 C7 N2 -2_577 . 1_555 161.(2) y
C1 N1 C2 1_555 . 1_555 163.(2) y
C6 N2 C7 1_555 . 1_555 168.5(17) y

loop_
_geom_bond_atom_site_label_1
_geom_bond_atom_site_label_2
_geom_bond_site_symmetry_1
_geom_bond_site_symmetry_2
_geom_bond_distance
_geom_bond_publ_flag
Ag1 I1 . 1_555 2.956(2) y
Ag1 I1 . 3_565 2.892(2) y
Ag1 C1 . 1_555 2.078(11) y
Ag1 C7 . -2_567 2.043(12) y
C1 N1 . 1_555 1.159(6) y
C2 C3 . 1_555 1.527(5) n
C2 N1 . 1_555 1.473(6) n
C2 H2A . 1_555 0.9701 n
C2 H2B . 1_555 0.9700 n
C3 C2 . 1_555 1.527(5) n
C3 C4 . 1_555 1.529(5) n
C3 C5 . 1_555 1.528(5) n
C3 C6 . 1_555 1.532(5) n
C4 C3 . 1_555 1.529(5) n
C4 H4A . 1_555 0.9600 n
C4 H4B . 1_555 0.9600 n
C4 H4C . 1_555 0.9601 n
C5 C3 . 1_555 1.528(5) n
C5 H5A . 1_555 0.9600 n
C5 H5B . 1_555 0.9600 n
C5 H5C . 1_555 0.9601 n
C6 C3 . 1_555 1.532(5) n
C6 N2 . 1_555 1.472(6) n
C6 H6A . 1_555 0.9700 n
C6 H6B . 1_555 0.9700 n
C7 N2 . 1_555 1.158(6) y

loop_
_geom_torsion_atom_site_label_1
_geom_torsion_atom_site_label_2
_geom_torsion_atom_site_label_3
_geom_torsion_atom_site_label_4
_geom_torsion_site_symmetry_1
_geom_torsion_site_symmetry_2
_geom_torsion_site_symmetry_3
_geom_torsion_site_symmetry_4
_geom_torsion
_geom_torsion_publ_flag
N1 C2 C3 C4 . . . . 177.7(7) y
N1 C2 C3 C5 . . . . 67.5(6) y
N1 C2 C3 C6 . . . . -55.3(6) y
C2 C3 C6 N2 . . . . 176.9(5) y
C4 C3 C6 N2 . . . . -57.3(5) y
C5 C3 C6 N2 . . . . 51.4(5) y
